data_4022893
loop_
_publ_author_name
'J. Carreras'
'A. Avenoza'
'J. H. Busto'
'J. M. Peregrina'

_publ_contact_author_address 'Madre de Dios 51'
_publ_contact_author_email hector.busto@dq.unirioja.es
_publ_contact_author_name 'Busto, Hector'
_publ_section_title
;
 Synthesis of Azabicyclo[2.2.n]alkane Systems as Analogues
 of 3-[1-Methyl-2-(S)-pyrrolidinyl-methoxy]pyridine (A-84543)
;
_journal_name_full 'Journal of Organic Chemistry'
_journal_page_first 3112
_journal_page_last 3115
_journal_paper_doi 10.1021/jo0700732
_journal_volume 72
_journal_year 2007
_chemical_formula_sum 'C16 H19 N O3'
_chemical_formula_weight 273.32
_chemical_name_systematic
; 
 ? 
;
_space_group_IT_number 14
_symmetry_cell_setting monoclinic
_symmetry_space_group_name_Hall '-P 2ybc'
_symmetry_space_group_name_H-M 'P 1 21/c 1'
_atom_sites_solution_hydrogens geom
_atom_sites_solution_primary direct
_atom_sites_solution_secondary difmap
_audit_creation_method SHELXL-97
_cell_angle_alpha 90.00
_cell_angle_beta 114.8061(9)
_cell_angle_gamma 90.00
_cell_formula_units_Z 8
_cell_length_a 16.6220(2)
_cell_length_b 9.36800(10)
_cell_length_c 20.2580(3)
_cell_measurement_temperature 293(2)
_cell_volume 2863.42(6)
_computing_structure_refinement 'SHELXL-97 (Sheldrick, 1997)'
_computing_structure_solution 'SHELXS-97 (Sheldrick, 1990)'
_diffrn_ambient_temperature 293(2)
_diffrn_measured_fraction_theta_full 0.992
_diffrn_measured_fraction_theta_max 0.992
_diffrn_radiation_monochromator graphite
_diffrn_radiation_source 'fine-focus sealed tube'
_diffrn_radiation_type MoK\a
_diffrn_radiation_wavelength 0.71073
_diffrn_reflns_av_R_equivalents 0.0493
_diffrn_reflns_av_sigmaI/netI 0.0384
_diffrn_reflns_limit_h_max 21
_diffrn_reflns_limit_h_min -21
_diffrn_reflns_limit_k_max 12
_diffrn_reflns_limit_k_min -12
_diffrn_reflns_limit_l_max 24
_diffrn_reflns_limit_l_min -26
_diffrn_reflns_number 34405
_diffrn_reflns_theta_full 27.90
_diffrn_reflns_theta_max 27.90
_diffrn_reflns_theta_min 3.45
_exptl_absorpt_coefficient_mu 0.087
_exptl_crystal_density_diffrn 1.268
_exptl_crystal_density_method 'not measured'
_exptl_crystal_F_000 1168
_refine_diff_density_max 0.306
_refine_diff_density_min -0.297
_refine_diff_density_rms 0.055
_refine_ls_extinction_method none
_refine_ls_goodness_of_fit_ref 1.049
_refine_ls_hydrogen_treatment mixed
_refine_ls_matrix_type full
_refine_ls_number_parameters 361
_refine_ls_number_reflns 6791
_refine_ls_number_restraints 0
_refine_ls_restrained_S_all 1.049
_refine_ls_R_factor_all 0.0697
_refine_ls_R_factor_gt 0.0480
_refine_ls_shift/su_max 0.000
_refine_ls_shift/su_mean 0.000
_refine_ls_structure_factor_coef Fsqd
_refine_ls_weighting_details 'calc w=1/[\s^2^(Fo^2^)+(0.0518P)^2^+1.0224P] where P=(Fo^2^+2Fc^2^)/3'
_refine_ls_weighting_scheme calc
_refine_ls_wR_factor_gt 0.1089
_refine_ls_wR_factor_ref 0.1198
_reflns_number_gt 5184
_reflns_number_total 6791
_reflns_threshold_expression >2sigma(I)
_cod_data_source_file jo0700732si20070112_104409.cif
_cod_data_source_block shelxl
_cod_original_sg_symbol_H-M 'P 21/c'
_cod_database_code 4022893

loop_
_symmetry_equiv_pos_as_xyz
'x, y, z'
'-x, y+1/2, -z+1/2'
'-x, -y, -z'
'x, -y-1/2, z-1/2'

loop_
_atom_site_label
_atom_site_type_symbol
_atom_site_fract_x
_atom_site_fract_y
_atom_site_fract_z
_atom_site_U_iso_or_equiv
_atom_site_adp_type
_atom_site_occupancy
_atom_site_symmetry_multiplicity
_atom_site_calc_flag
_atom_site_refinement_flags
O1 O 0.34003(7) -0.06066(13) 0.09174(6) 0.0356(3) Uani 1 1 d .
O2 O 0.28211(7) -0.36974(12) 0.13665(5) 0.0313(3) Uani 1 1 d .
O3 O 0.17362(6) -0.10080(11) 0.25410(5) 0.0243(2) Uani 1 1 d .
O4 O 0.24186(8) -0.35751(12) 0.01703(6) 0.0317(3) Uani 1 1 d .
O5 O 0.23559(7) -0.46242(12) 0.26998(6) 0.0310(3) Uani 1 1 d .
N6 N 0.25282(8) -0.14955(13) 0.37369(6) 0.0225(3) Uani 1 1 d .
H6 H 0.2691 -0.1206 0.4231 0.027 Uiso 1 1 d R
C7 C 0.16025(9) 0.06049(15) 0.33993(7) 0.0215(3) Uani 1 1 d .
C8 C 0.30901(9) -0.02819(15) 0.13511(7) 0.0226(3) Uani 1 1 d .
C9 C 0.19533(9) -0.07010(15) 0.31876(7) 0.0206(3) Uani 1 1 d .
O10 O 0.14632(7) -0.38661(12) 0.32035(6) 0.0342(3) Uani 1 1 d .
N11 N 0.23242(8) -0.08521(13) 0.13101(6) 0.0216(3) Uani 1 1 d .
H11 H 0.2106 -0.0597 0.1664 0.026 Uiso 1 1 d R
C12 C 0.17955(9) -0.18688(15) 0.07388(7) 0.0205(3) Uani 1 1 d .
C13 C 0.07426(10) 0.10593(16) 0.29571(8) 0.0260(3) Uani 1 1 d .
H13 H 0.0380 0.0510 0.2537 0.031 Uiso 1 1 d R
C14 C 0.35571(9) -0.24606(16) 0.32511(7) 0.0234(3) Uani 1 1 d .
H14A H 0.3784 -0.3336 0.3150 0.028 Uiso 1 1 d R
H14B H 0.3248 -0.1944 0.2806 0.028 Uiso 1 1 d R
C15 C -0.00142(10) -0.26197(16) -0.03214(8) 0.0290(3) Uani 1 1 d .
C16 C 0.31790(10) 0.13172(16) 0.24011(8) 0.0273(3) Uani 1 1 d .
H16 H 0.2591 0.1036 0.2325 0.033 Uiso 1 1 d R
C17 C 0.10832(9) -0.24417(16) 0.09673(7) 0.0232(3) Uani 1 1 d .
H17A H 0.1363 -0.2981 0.1408 0.028 Uiso 1 1 d R
H17B H 0.0764 -0.1656 0.1047 0.028 Uiso 1 1 d R
C18 C 0.13544(10) -0.11276(16) -0.00057(7) 0.0258(3) Uani 1 1 d .
H18A H 0.1070 -0.0268 0.0044 0.031 Uiso 1 1 d R
H18B H 0.1795 -0.0896 -0.0178 0.031 Uiso 1 1 d R
C19 C 0.21509(10) -0.37932(15) 0.31426(7) 0.0234(3) Uani 1 1 d .
C20 C 0.06353(11) -0.20417(17) -0.05905(8) 0.0310(4) Uani 1 1 d .
H20A H 0.0923 -0.2818 -0.0715 0.037 Uiso 1 1 d R
H20B H 0.0329 -0.1459 -0.1012 0.037 Uiso 1 1 d R
C21 C 0.23830(9) -0.31108(15) 0.07115(7) 0.0218(3) Uani 1 1 d .
C22 C 0.04126(10) 0.22959(17) 0.31279(9) 0.0299(3) Uani 1 1 d .
H22 H -0.0183 0.2594 0.2829 0.036 Uiso 1 1 d R
C23 C 0.29160(9) -0.28016(15) 0.35996(7) 0.0217(3) Uani 1 1 d .
C24 C 0.04138(10) -0.34082(17) 0.03888(8) 0.0275(3) Uani 1 1 d .
H24A H -0.0033 -0.3705 0.0543 0.033 Uiso 1 1 d R
H24B H 0.0718 -0.4232 0.0326 0.033 Uiso 1 1 d R
C25 C 0.34313(10) -0.35750(17) 0.43289(8) 0.0288(3) Uani 1 1 d .
H25A H 0.3051 -0.3715 0.4572 0.035 Uiso 1 1 d R
H25B H 0.3633 -0.4484 0.4240 0.035 Uiso 1 1 d R
C26 C 0.35509(9) 0.07693(15) 0.19560(7) 0.0222(3) Uani 1 1 d .
C27 C 0.17973(11) 0.26591(17) 0.41656(9) 0.0318(4) Uani 1 1 d .
H27 H 0.2165 0.3219 0.4579 0.038 Uiso 1 1 d R
C28 C 0.21248(10) 0.14081(16) 0.40088(8) 0.0275(3) Uani 1 1 d .
H28 H 0.2714 0.1096 0.4317 0.033 Uiso 1 1 d R
C29 C 0.36536(12) 0.22600(18) 0.29582(8) 0.0332(4) Uani 1 1 d .
H29 H 0.3392 0.2633 0.3264 0.040 Uiso 1 1 d R
C30 C 0.43415(10) -0.15574(18) 0.37594(8) 0.0293(3) Uani 1 1 d .
H30A H 0.4741 -0.1386 0.3537 0.035 Uiso 1 1 d R
H30B H 0.4124 -0.0663 0.3849 0.035 Uiso 1 1 d R
C31 C 0.42440(11) -0.2738(2) 0.48407(8) 0.0366(4) Uani 1 1 d .
H31A H 0.4054 -0.1887 0.4998 0.044 Uiso 1 1 d R
H31B H 0.4586 -0.3316 0.5255 0.044 Uiso 1 1 d R
C32 C 0.09407(11) 0.30980(17) 0.37275(9) 0.0315(4) Uani 1 1 d .
H32 H 0.0717 0.3961 0.3845 0.038 Uiso 1 1 d R
C33 C 0.43996(10) 0.12068(17) 0.20667(8) 0.0306(3) Uani 1 1 d .
H33 H 0.4664 0.0844 0.1761 0.037 Uiso 1 1 d R
C34 C 0.48299(10) -0.23112(18) 0.44732(8) 0.0327(4) Uani 1 1 d .
C35 C 0.45041(11) 0.26702(18) 0.30692(8) 0.0341(4) Uani 1 1 d .
H35 H 0.4840 0.3307 0.3459 0.041 Uiso 1 1 d R
C36 C 0.16789(12) -0.56288(19) 0.22712(9) 0.0386(4) Uani 1 1 d .
H36A H 0.1882 -0.6175 0.1970 0.046 Uiso 1 1 d R
H36B H 0.1150 -0.5120 0.1970 0.046 Uiso 1 1 d R
H36C H 0.1554 -0.6259 0.2590 0.046 Uiso 1 1 d R
C37 C -0.08818(12) -0.2408(2) -0.06596(10) 0.0432(4) Uani 1 1 d .
H37A H -0.1265 -0.2808 -0.0462 0.052 Uiso 1 1 d R
H37B H -0.1127 -0.1857 -0.1099 0.052 Uiso 1 1 d R
C38 C 0.33213(12) -0.4966(2) 0.13818(10) 0.0422(4) Uani 1 1 d .
H38A H 0.3613 -0.5314 0.1871 0.051 Uiso 1 1 d R
H38B H 0.3756 -0.4737 0.1202 0.051 Uiso 1 1 d R
H38C H 0.2929 -0.5687 0.1079 0.051 Uiso 1 1 d R
C39 C 0.48693(11) 0.21515(19) 0.26205(9) 0.0352(4) Uani 1 1 d .
H39 H 0.5452 0.2450 0.2688 0.042 Uiso 1 1 d R
C40 C 0.56836(11) -0.2628(2) 0.47379(10) 0.0452(5) Uani 1 1 d .
H40A H 0.5963 -0.3114 0.5196 0.054 Uiso 1 1 d R
H40B H 0.6023 -0.2374 0.4472 0.054 Uiso 1 1 d R

loop_
_atom_site_aniso_label
_atom_site_aniso_U_11
_atom_site_aniso_U_22
_atom_site_aniso_U_33
_atom_site_aniso_U_23
_atom_site_aniso_U_13
_atom_site_aniso_U_12
O1 0.0348(6) 0.0463(7) 0.0336(6) -0.0145(5) 0.0221(5) -0.0126(5)
O2 0.0348(6) 0.0344(6) 0.0227(5) 0.0047(5) 0.0101(4) 0.0109(5)
O3 0.0246(5) 0.0300(6) 0.0178(5) -0.0034(4) 0.0083(4) -0.0004(4)
O4 0.0428(7) 0.0316(6) 0.0245(5) -0.0037(5) 0.0178(5) 0.0037(5)
O5 0.0332(6) 0.0308(6) 0.0326(6) -0.0102(5) 0.0172(5) -0.0049(5)
N6 0.0255(6) 0.0251(6) 0.0166(5) -0.0026(5) 0.0086(5) 0.0020(5)
C7 0.0220(7) 0.0230(7) 0.0214(6) -0.0005(5) 0.0109(5) -0.0007(6)
C8 0.0234(7) 0.0235(7) 0.0204(7) -0.0004(6) 0.0086(6) -0.0013(6)
C9 0.0184(7) 0.0234(7) 0.0210(7) -0.0016(5) 0.0091(5) -0.0036(5)
O10 0.0287(6) 0.0353(6) 0.0434(6) -0.0044(5) 0.0198(5) -0.0041(5)
N11 0.0232(6) 0.0226(6) 0.0193(6) -0.0043(5) 0.0093(5) -0.0040(5)
C12 0.0230(7) 0.0204(7) 0.0174(6) -0.0020(5) 0.0077(5) -0.0022(6)
C13 0.0228(7) 0.0264(8) 0.0268(7) -0.0015(6) 0.0083(6) -0.0020(6)
C14 0.0232(7) 0.0272(8) 0.0200(7) 0.0017(6) 0.0094(5) 0.0017(6)
C15 0.0286(8) 0.0253(8) 0.0265(7) -0.0117(6) 0.0048(6) -0.0027(6)
C16 0.0291(8) 0.0270(8) 0.0262(7) -0.0027(6) 0.0121(6) -0.0059(6)
C17 0.0240(7) 0.0254(7) 0.0213(7) -0.0035(6) 0.0106(6) -0.0040(6)
C18 0.0295(8) 0.0244(8) 0.0213(7) 0.0021(6) 0.0084(6) -0.0004(6)
C19 0.0270(7) 0.0218(7) 0.0231(7) 0.0034(6) 0.0122(6) 0.0027(6)
C20 0.0360(9) 0.0307(8) 0.0184(7) 0.0017(6) 0.0035(6) -0.0001(7)
C21 0.0233(7) 0.0227(7) 0.0200(7) -0.0008(6) 0.0096(5) -0.0039(6)
C22 0.0242(8) 0.0294(8) 0.0367(8) 0.0030(7) 0.0134(6) 0.0038(6)
C23 0.0229(7) 0.0241(7) 0.0189(6) 0.0009(5) 0.0097(5) 0.0033(6)
C24 0.0263(8) 0.0282(8) 0.0285(8) -0.0070(6) 0.0119(6) -0.0081(6)
C25 0.0294(8) 0.0340(9) 0.0246(7) 0.0073(6) 0.0128(6) 0.0054(7)
C26 0.0226(7) 0.0212(7) 0.0206(7) 0.0011(5) 0.0071(5) -0.0015(6)
C27 0.0343(9) 0.0295(8) 0.0310(8) -0.0098(7) 0.0131(7) -0.0026(7)
C28 0.0252(7) 0.0296(8) 0.0255(7) -0.0038(6) 0.0085(6) -0.0002(6)
C29 0.0440(9) 0.0314(9) 0.0262(8) -0.0054(7) 0.0168(7) -0.0071(7)
C30 0.0234(7) 0.0341(9) 0.0293(8) 0.0011(7) 0.0099(6) -0.0024(7)
C31 0.0343(9) 0.0492(11) 0.0198(7) 0.0068(7) 0.0048(6) 0.0066(8)
C32 0.0347(9) 0.0248(8) 0.0410(9) -0.0032(7) 0.0217(7) 0.0034(7)
C33 0.0257(8) 0.0338(9) 0.0322(8) -0.0033(7) 0.0120(6) -0.0040(7)
C34 0.0281(8) 0.0359(9) 0.0268(8) -0.0027(7) 0.0043(6) -0.0016(7)
C35 0.0395(9) 0.0307(9) 0.0226(7) -0.0021(6) 0.0038(7) -0.0103(7)
C36 0.0440(10) 0.0335(9) 0.0389(9) -0.0127(7) 0.0180(8) -0.0107(8)
C37 0.0328(9) 0.0416(10) 0.0425(10) -0.0155(8) 0.0033(7) 0.0013(8)
C38 0.0411(10) 0.0376(10) 0.0432(10) 0.0057(8) 0.0131(8) 0.0143(8)
C39 0.0257(8) 0.0399(10) 0.0339(8) -0.0026(7) 0.0064(7) -0.0102(7)
C40 0.0286(9) 0.0553(12) 0.0403(10) 0.0064(9) 0.0033(7) -0.0010(8)

loop_
_atom_type_symbol
_atom_type_description
_atom_type_scat_dispersion_real
_atom_type_scat_dispersion_imag
_atom_type_scat_source
C C 0.0033 0.0016 'International Tables Vol C Tables 4.2.6.8 and 6.1.1.4'
H H 0.0000 0.0000 'International Tables Vol C Tables 4.2.6.8 and 6.1.1.4'
N N 0.0061 0.0033 'International Tables Vol C Tables 4.2.6.8 and 6.1.1.4'
O O 0.0106 0.0060 'International Tables Vol C Tables 4.2.6.8 and 6.1.1.4'

loop_
_geom_angle_atom_site_label_1
_geom_angle_atom_site_label_2
_geom_angle_atom_site_label_3
_geom_angle
C21 O2 C38 115.44(12)
C19 O5 C36 115.45(12)
C9 N6 C23 121.45(11)
C9 N6 H6 119.9
C23 N6 H6 118.7
C28 C7 C13 119.51(13)
C28 C7 C9 121.55(13)
C13 C7 C9 118.89(12)
O1 C8 N11 121.69(13)
O1 C8 C26 121.37(13)
N11 C8 C26 116.94(12)
O3 C9 N6 122.47(13)
O3 C9 C7 121.24(12)
N6 C9 C7 116.28(12)
C8 N11 C12 122.75(11)
C8 N11 H11 119.9
C12 N11 H11 117.4
N11 C12 C21 109.86(11)
N11 C12 C17 105.69(10)
C21 C12 C17 109.16(11)
N11 C12 C18 111.14(11)
C21 C12 C18 110.83(11)
C17 C12 C18 110.02(12)
C22 C13 C7 120.00(14)
C22 C13 H13 120.1
C7 C13 H13 119.9
C30 C14 C23 111.36(11)
C30 C14 H14A 108.4
C23 C14 H14A 109.3
C30 C14 H14B 108.8
C23 C14 H14B 109.5
H14A C14 H14B 109.5
C37 C15 C20 123.41(16)
C37 C15 C24 122.87(16)
C20 C15 C24 113.66(13)
C26 C16 C29 120.47(14)
C26 C16 H16 119.6
C29 C16 H16 119.9
C24 C17 C12 112.38(11)
C24 C17 H17A 108.3
C12 C17 H17A 109.3
C24 C17 H17B 107.9
C12 C17 H17B 109.4
H17A C17 H17B 109.5
C12 C18 C20 113.55(12)
C12 C18 H18A 109.2
C20 C18 H18A 106.8
C12 C18 H18B 109.7
C20 C18 H18B 108.1
H18A C18 H18B 109.5
O10 C19 O5 123.88(14)
O10 C19 C23 123.78(13)
O5 C19 C23 112.23(12)
C15 C20 C18 111.43(12)
C15 C20 H20A 109.6
C18 C20 H20A 108.2
C15 C20 H20B 109.6
C18 C20 H20B 108.6
H20A C20 H20B 109.5
O4 C21 O2 122.80(13)
O4 C21 C12 125.58(13)
O2 C21 C12 111.49(11)
C32 C22 C13 120.07(14)
C32 C22 H22 120.2
C13 C22 H22 119.8
N6 C23 C19 107.56(11)
N6 C23 C14 111.02(12)
C19 C23 C14 114.05(11)
N6 C23 C25 108.83(11)
C19 C23 C25 106.29(12)
C14 C23 C25 108.89(11)
C15 C24 C17 110.02(12)
C15 C24 H24A 109.5
C17 C24 H24A 109.6
C15 C24 H24B 109.4
C17 C24 H24B 108.8
H24A C24 H24B 109.5
C31 C25 C23 112.72(13)
C31 C25 H25A 107.9
C23 C25 H25A 109.6
C31 C25 H25B 107.7
C23 C25 H25B 109.5
H25A C25 H25B 109.5
C16 C26 C33 118.90(13)
C16 C26 C8 123.85(13)
C33 C26 C8 117.25(13)
C28 C27 C32 120.08(14)
C28 C27 H27 119.7
C32 C27 H27 120.2
C27 C28 C7 120.08(14)
C27 C28 H28 120.0
C7 C28 H28 119.9
C16 C29 C35 120.00(15)
C16 C29 H29 120.0
C35 C29 H29 120.0
C34 C30 C14 110.51(13)
C34 C30 H30A 109.2
C14 C30 H30A 109.8
C34 C30 H30B 108.7
C14 C30 H30B 109.1
H30A C30 H30B 109.5
C34 C31 C25 111.79(13)
C34 C31 H31A 108.3
C25 C31 H31A 109.3
C34 C31 H31B 108.4
C25 C31 H31B 109.5
H31A C31 H31B 109.5
C22 C32 C27 120.23(14)
C22 C32 H32 120.4
C27 C32 H32 119.4
C39 C33 C26 120.47(15)
C39 C33 H33 119.6
C26 C33 H33 119.9
C40 C34 C30 123.32(16)
C40 C34 C31 123.08(16)
C30 C34 C31 113.54(13)
C39 C35 C29 119.75(14)
C39 C35 H35 119.9
C29 C35 H35 120.4
O5 C36 H36A 109.7
O5 C36 H36B 109.5
H36A C36 H36B 109.5
O5 C36 H36C 109.3
H36A C36 H36C 109.5
H36B C36 H36C 109.5
C15 C37 H37A 119.6
C15 C37 H37B 120.4
H37A C37 H37B 120.0
O2 C38 H38A 109.8
O2 C38 H38B 109.1
H38A C38 H38B 109.5
O2 C38 H38C 109.6
H38A C38 H38C 109.5
H38B C38 H38C 109.5
C35 C39 C33 120.39(15)
C35 C39 H39 120.0
C33 C39 H39 119.6
C34 C40 H40A 120.0
C34 C40 H40B 120.0
H40A C40 H40B 120.0

loop_
_geom_bond_atom_site_label_1
_geom_bond_atom_site_label_2
_geom_bond_distance
O1 C8 1.2290(17)
O2 C21 1.3349(17)
O2 C38 1.443(2)
O3 C9 1.2379(16)
O4 C21 1.2039(17)
O5 C19 1.3353(17)
O5 C36 1.4443(19)
N6 C9 1.3464(18)
N6 C23 1.4630(18)
N6 H6 0.9600
C7 C28 1.395(2)
C7 C13 1.397(2)
C7 C9 1.4934(19)
C8 N11 1.3506(18)
C8 C26 1.5068(19)
O10 C19 1.2021(17)
N11 C12 1.4716(17)
N11 H11 0.9599
C12 C21 1.535(2)
C12 C17 1.5374(19)
C12 C18 1.5383(19)
C13 C22 1.386(2)
C13 H13 0.9600
C14 C30 1.533(2)
C14 C23 1.5385(19)
C14 H14A 0.9600
C14 H14B 0.9598
C15 C37 1.326(2)
C15 C20 1.500(2)
C15 C24 1.504(2)
C16 C26 1.388(2)
C16 C29 1.389(2)
C16 H16 0.9601
C17 C24 1.5288(19)
C17 H17A 0.9601
C17 H17B 0.9601
C18 C20 1.542(2)
C18 H18A 0.9600
C18 H18B 0.9600
C19 C23 1.533(2)
C20 H20A 0.9599
C20 H20B 0.9600
C22 C32 1.384(2)
C22 H22 0.9601
C23 C25 1.5425(19)
C24 H24A 0.9598
C24 H24B 0.9600
C25 C31 1.529(2)
C25 H25A 0.9602
C25 H25B 0.9599
C26 C33 1.394(2)
C27 C28 1.384(2)
C27 C32 1.387(2)
C27 H27 0.9600
C28 H28 0.9600
C29 C35 1.389(2)
C29 H29 0.9601
C30 C34 1.505(2)
C30 H30A 0.9600
C30 H30B 0.9601
C31 C34 1.507(2)
C31 H31A 0.9600
C31 H31B 0.9599
C32 H32 0.9599
C33 C39 1.384(2)
C33 H33 0.9600
C34 C40 1.323(2)
C35 C39 1.376(2)
C35 H35 0.9600
C36 H36A 0.9603
C36 H36B 0.9600
C36 H36C 0.9597
C37 H37A 0.9601
C37 H37B 0.9600
C38 H38A 0.9600
C38 H38B 0.9600
C38 H38C 0.9600
C39 H39 0.9600
C40 H40A 0.9600
C40 H40B 0.9600

loop_
_cod_related_entry_id
_cod_related_entry_database
_cod_related_entry_code
1 ChemSpider 17284307
